data_7243784
loop_
_publ_author_name
'Chen, Wei-Li'
'Li, Kun'
'Liao, Wei-Cong'
'Liang, Wang-Fu'
'Qiu, Pei-Wen'
'Liang, Cui'
'Su, Gui-Fa'
'Mo, Dong-Liang'

_publ_section_title
;
 An iron(iii)-catalyzed dehydrogenative cross-coupling reaction of indoles
 with benzylamines to prepare 3-aminoindole derivatives
;
_journal_issue 23
_journal_name_full 'Green Chemistry'
_journal_page_first 9610
_journal_page_last 9616
_journal_paper_doi 10.1039/D1GC02849A
_journal_volume 23
_journal_year 2021
_chemical_formula_moiety 'C22 H18 N2'
_chemical_formula_sum 'C22 H18 N2'
_chemical_formula_weight 310.38
_space_group_crystal_system monoclinic
_space_group_IT_number 14
_space_group_name_Hall '-P 2ybc'
_space_group_name_H-M_alt 'P 1 21/c 1'
_atom_sites_solution_hydrogens mixed
_atom_sites_solution_primary direct
_audit_creation_date 2019-06-30
_audit_creation_method
;
Olex2 1.2
(compiled 2018.05.29 svn.r3508 for OlexSys, GUI svn.r5506)
;
_audit_update_record
;
2021-08-08 deposited with the CCDC.	2021-10-20 downloaded from the CCDC.
;
_cell_angle_alpha 90.00(7)
_cell_angle_beta 108.57(7)
_cell_angle_gamma 90.00(8)
_cell_formula_units_Z 4
_cell_length_a 9.87(4)
_cell_length_b 20.34(8)
_cell_length_c 8.95(4)
_cell_measurement_reflns_used 1441
_cell_measurement_temperature 296(2)
_cell_measurement_theta_max 26.0305
_cell_measurement_theta_min 2.1945
_cell_volume 1703(12)
_computing_cell_refinement 'SAINT v8.27A (Bruker, 2012)'
_computing_data_reduction 'SAINT v8.27A (Bruker, 2012)'
_computing_molecular_graphics 'Olex2 (Dolomanov et al., 2009)'
_computing_publication_material 'Olex2 (Dolomanov et al., 2009)'
_computing_structure_refinement 'XL (Sheldrick, 2008)'
_computing_structure_solution 'XS (Sheldrick, 2008)'
_diffrn_ambient_temperature 296.15
_diffrn_measured_fraction_theta_full 0.993
_diffrn_measured_fraction_theta_max 0.957
_diffrn_measurement_device_type 'Bruker APEX-II CCD'
_diffrn_measurement_method '\f and \w scans'
_diffrn_radiation_monochromator graphite
_diffrn_radiation_type MoK\a
_diffrn_radiation_wavelength 0.71073
_diffrn_reflns_av_R_equivalents 0.1044
_diffrn_reflns_av_unetI/netI 0.0832
_diffrn_reflns_Laue_measured_fraction_full 0.993
_diffrn_reflns_Laue_measured_fraction_max 0.957
_diffrn_reflns_limit_h_max 11
_diffrn_reflns_limit_h_min -12
_diffrn_reflns_limit_k_max 25
_diffrn_reflns_limit_k_min -25
_diffrn_reflns_limit_l_max 11
_diffrn_reflns_limit_l_min -11
_diffrn_reflns_number 12723
_diffrn_reflns_point_group_measured_fraction_full 0.993
_diffrn_reflns_point_group_measured_fraction_max 0.957
_diffrn_reflns_theta_full 25.242
_diffrn_reflns_theta_max 26.808
_diffrn_reflns_theta_min 2.002
_diffrn_standards_number 0
_exptl_absorpt_coefficient_mu 0.071
_exptl_absorpt_correction_T_max 1.00000
_exptl_absorpt_correction_T_min 0.10312
_exptl_absorpt_correction_type multi-scan
_exptl_crystal_colour 'clear yellowish yellow'
_exptl_crystal_colour_lustre clear
_exptl_crystal_colour_modifier yellowish
_exptl_crystal_colour_primary yellow
_exptl_crystal_density_diffrn 1.210
_exptl_crystal_description irregular
_exptl_crystal_F_000 656
_exptl_crystal_size_max 0.3
_exptl_crystal_size_mid 0.2
_exptl_crystal_size_min 0.18
_refine_diff_density_max 0.282
_refine_diff_density_min -0.347
_refine_diff_density_rms 0.071
_refine_ls_extinction_method none
_refine_ls_goodness_of_fit_ref 1.012
_refine_ls_hydrogen_treatment constr
_refine_ls_matrix_type full
_refine_ls_number_parameters 218
_refine_ls_number_reflns 3490
_refine_ls_number_restraints 0
_refine_ls_restrained_S_all 1.012
_refine_ls_R_factor_all 0.1015
_refine_ls_R_factor_gt 0.0701
_refine_ls_shift/su_max 0.001
_refine_ls_shift/su_mean 0.000
_refine_ls_structure_factor_coef Fsqd
_refine_ls_weighting_details 'w=1/[\s^2^(Fo^2^)+(0.1340P)^2^+0.1584P] where P=(Fo^2^+2Fc^2^)/3'
_refine_ls_weighting_scheme calc
_refine_ls_wR_factor_gt 0.1870
_refine_ls_wR_factor_ref 0.2176
_reflns_Friedel_coverage 0.000
_reflns_number_gt 2335
_reflns_number_total 3490
_reflns_threshold_expression 'I > 2\s(I)'
_cod_data_source_file d1gc02849a2.cif
_cod_data_source_block aaaa
_cod_depositor_comments 'Adding full bibliography for 7243784--7243785.cif.'
_cod_database_code 7243784
_shelx_shelxl_version_number 2014/7
_shelx_space_group_comment
;
The symmetry employed for this shelxl refinement is uniquely defined
by the following loop, which should always be used as a source of
symmetry information in preference to the above space-group names.
They are only intended as comments.
;
_olex2_refinement_description
;
1. Fixed Uiso
 At 1.2 times of:
  All C(H) groups, All N(H) groups
 At 1.5 times of:
  All C(H,H,H) groups
2.a Riding coordinates:
 N1(H1)
2.b Aromatic/amide H refined with riding coordinates:
 C2(H2), C3(H3), C5(H5), C11(H11), C12(H12), C13(H13), C14(H14), C15(H15),
 C16(H16), C18(H18), C19(H19), C20(H20), C21(H21), C22(H22)
2.c Idealised Me refined as rotating group:
 C7(H7A,H7B,H7C)
;
_olex2_submission_special_instructions 'No special instructions were received'

loop_
_space_group_symop_operation_xyz
'x, y, z'
'-x, y+1/2, -z+1/2'
'-x, -y, -z'
'x, -y-1/2, z-1/2'

loop_
_atom_site_label
_atom_site_type_symbol
_atom_site_fract_x
_atom_site_fract_y
_atom_site_fract_z
_atom_site_U_iso_or_equiv
_atom_site_adp_type
_atom_site_occupancy
_atom_site_site_symmetry_order
_atom_site_calc_flag
_atom_site_refinement_flags_posn
_atom_site_refinement_flags_adp
_atom_site_refinement_flags_occupancy
_atom_site_disorder_assembly
_atom_site_disorder_group
N1 N 0.4912(2) 0.26808(9) 0.4226(2) 0.0455(5) Uani 1 1 d . . . . .
H1 H 0.5002 0.3079 0.4564 0.055 Uiso 1 1 d R . . . .
N2 N 0.58901(19) 0.13354(9) 0.22192(19) 0.0431(5) Uani 1 1 d . . . . .
C1 C 0.3917(2) 0.22325(11) 0.4379(2) 0.0423(5) Uani 1 1 d . . . . .
C2 C 0.2844(3) 0.23052(11) 0.5062(3) 0.0493(6) Uani 1 1 d . . . . .
H2 H 0.2749 0.2693 0.5572 0.059 Uiso 1 1 calc R . . . .
C3 C 0.1925(3) 0.17847(12) 0.4960(3) 0.0542(6) Uani 1 1 d . . . . .
H3 H 0.1200 0.1828 0.5410 0.065 Uiso 1 1 calc R . . . .
C4 C 0.2038(2) 0.11896(12) 0.4203(3) 0.0518(6) Uani 1 1 d . . . . .
C5 C 0.3132(2) 0.11208(11) 0.3569(2) 0.0462(6) Uani 1 1 d . . . . .
H5 H 0.3232 0.0729 0.3079 0.055 Uiso 1 1 calc R . . . .
C6 C 0.4100(2) 0.16389(10) 0.3658(2) 0.0406(5) Uani 1 1 d . . . . .
C7 C 0.0965(3) 0.06416(15) 0.4081(4) 0.0753(8) Uani 1 1 d . . . . .
H7A H 0.0990 0.0510 0.5119 0.113 Uiso 1 1 calc GR . . . .
H7B H 0.1203 0.0273 0.3542 0.113 Uiso 1 1 calc GR . . . .
H7C H 0.0024 0.0795 0.3504 0.113 Uiso 1 1 calc GR . . . .
C8 C 0.5280(2) 0.17522(10) 0.3072(2) 0.0411(5) Uani 1 1 d . . . . .
C9 C 0.5734(2) 0.23897(11) 0.3427(2) 0.0433(5) Uani 1 1 d . . . . .
C10 C 0.6797(2) 0.27732(11) 0.2965(2) 0.0439(5) Uani 1 1 d . . . . .
C11 C 0.8089(3) 0.24951(14) 0.2940(3) 0.0611(7) Uani 1 1 d . . . . .
H11 H 0.8314 0.2065 0.3280 0.073 Uiso 1 1 calc R . . . .
C12 C 0.9026(3) 0.28561(17) 0.2415(4) 0.0747(8) Uani 1 1 d . . . . .
H12 H 0.9876 0.2667 0.2389 0.090 Uiso 1 1 calc R . . . .
C13 C 0.8710(3) 0.34990(16) 0.1928(3) 0.0715(8) Uani 1 1 d . . . . .
H13 H 0.9355 0.3743 0.1592 0.086 Uiso 1 1 calc R . . . .
C14 C 0.7447(3) 0.37780(13) 0.1937(3) 0.0645(7) Uani 1 1 d . . . . .
H14 H 0.7228 0.4208 0.1590 0.077 Uiso 1 1 calc R . . . .
C15 C 0.6501(3) 0.34186(12) 0.2463(3) 0.0527(6) Uani 1 1 d . . . . .
H15 H 0.5653 0.3612 0.2482 0.063 Uiso 1 1 calc R . . . .
C16 C 0.5934(2) 0.07200(11) 0.2449(2) 0.0470(6) Uani 1 1 d . . . . .
H16 H 0.5494 0.0553 0.3145 0.056 Uiso 1 1 calc R . . . .
C17 C 0.6634(2) 0.02566(11) 0.1685(2) 0.0446(5) Uani 1 1 d . . . . .
C18 C 0.7366(3) 0.04732(12) 0.0688(3) 0.0563(6) Uani 1 1 d . . . . .
H18 H 0.7382 0.0918 0.0449 0.068 Uiso 1 1 calc R . . . .
C19 C 0.8070(3) 0.00218(14) 0.0059(3) 0.0695(8) Uani 1 1 d . . . . .
H19 H 0.8551 0.0166 -0.0621 0.083 Uiso 1 1 calc R . . . .
C20 C 0.8081(3) -0.06339(15) 0.0407(3) 0.0719(8) Uani 1 1 d . . . . .
H20 H 0.8577 -0.0928 -0.0022 0.086 Uiso 1 1 calc R . . . .
C21 C 0.7366(3) -0.08542(13) 0.1381(3) 0.0710(8) Uani 1 1 d . . . . .
H21 H 0.7363 -0.1299 0.1616 0.085 Uiso 1 1 calc R . . . .
C22 C 0.6649(3) -0.04108(12) 0.2013(3) 0.0597(7) Uani 1 1 d . . . . .
H22 H 0.6161 -0.0562 0.2679 0.072 Uiso 1 1 calc R . . . .

loop_
_atom_site_aniso_label
_atom_site_aniso_U_11
_atom_site_aniso_U_22
_atom_site_aniso_U_33
_atom_site_aniso_U_23
_atom_site_aniso_U_13
_atom_site_aniso_U_12
N1 0.0603(12) 0.0409(10) 0.0438(9) -0.0035(7) 0.0288(9) -0.0019(8)
N2 0.0538(11) 0.0428(11) 0.0393(9) -0.0006(7) 0.0239(8) 0.0007(8)
C1 0.0475(13) 0.0475(12) 0.0358(10) 0.0032(8) 0.0188(9) 0.0013(9)
C2 0.0576(14) 0.0548(14) 0.0443(11) -0.0028(10) 0.0286(11) 0.0048(11)
C3 0.0570(15) 0.0664(16) 0.0500(12) 0.0021(11) 0.0324(11) -0.0010(12)
C4 0.0525(14) 0.0621(15) 0.0456(11) 0.0022(10) 0.0227(10) -0.0060(11)
C5 0.0545(14) 0.0495(13) 0.0384(10) 0.0002(9) 0.0201(10) -0.0030(10)
C6 0.0503(13) 0.0446(12) 0.0314(9) 0.0030(8) 0.0195(9) 0.0013(9)
C7 0.0712(19) 0.086(2) 0.0784(19) -0.0093(16) 0.0378(16) -0.0244(16)
C8 0.0487(12) 0.0450(13) 0.0349(10) 0.0017(8) 0.0208(9) 0.0023(9)
C9 0.0527(13) 0.0451(13) 0.0380(10) 0.0020(9) 0.0227(9) 0.0035(10)
C10 0.0500(13) 0.0495(13) 0.0372(10) -0.0059(9) 0.0210(9) -0.0086(10)
C11 0.0543(15) 0.0704(17) 0.0644(15) 0.0083(13) 0.0270(12) 0.0020(13)
C12 0.0591(17) 0.098(2) 0.0801(19) 0.0078(16) 0.0399(15) -0.0040(15)
C13 0.0721(19) 0.088(2) 0.0661(16) -0.0009(14) 0.0385(14) -0.0262(16)
C14 0.087(2) 0.0550(16) 0.0611(15) -0.0021(12) 0.0367(14) -0.0177(14)
C15 0.0627(15) 0.0477(14) 0.0560(13) -0.0074(10) 0.0304(11) -0.0077(11)
C16 0.0552(14) 0.0480(14) 0.0447(11) 0.0036(9) 0.0259(10) -0.0004(10)
C17 0.0509(13) 0.0438(13) 0.0398(10) -0.0022(9) 0.0153(9) -0.0009(10)
C18 0.0734(16) 0.0542(15) 0.0479(12) 0.0072(10) 0.0287(12) 0.0117(12)
C19 0.088(2) 0.077(2) 0.0541(14) 0.0033(13) 0.0376(14) 0.0216(15)
C20 0.093(2) 0.0684(18) 0.0516(14) -0.0086(13) 0.0197(14) 0.0295(15)
C21 0.096(2) 0.0454(15) 0.0673(16) -0.0053(12) 0.0194(16) 0.0077(14)
C22 0.0691(17) 0.0485(14) 0.0646(15) 0.0001(11) 0.0259(13) -0.0042(12)

loop_
_atom_type_symbol
_atom_type_description
_atom_type_scat_dispersion_real
_atom_type_scat_dispersion_imag
_atom_type_scat_source
C C 0.0033 0.0016 'International Tables Vol C Tables 4.2.6.8 and 6.1.1.4'
H H 0.0000 0.0000 'International Tables Vol C Tables 4.2.6.8 and 6.1.1.4'
N N 0.0061 0.0033 'International Tables Vol C Tables 4.2.6.8 and 6.1.1.4'

loop_
_geom_angle_atom_site_label_1
_geom_angle_atom_site_label_2
_geom_angle_atom_site_label_3
_geom_angle
_geom_angle_site_symmetry_1
_geom_angle_site_symmetry_3
_geom_angle_publ_flag
C1 N1 H1 125.8 . . ?
C9 N1 H1 125.3 . . ?
C9 N1 C1 108.9(3) . . ?
C16 N2 C8 120.6(3) . . ?
N1 C1 C2 129.8(3) . . ?
N1 C1 C6 108.8(3) . . ?
C2 C1 C6 121.3(2) . . ?
C1 C2 H2 121.1 . . ?
C3 C2 C1 117.8(3) . . ?
C3 C2 H2 121.1 . . ?
C2 C3 H3 118.6 . . ?
C2 C3 C4 122.7(3) . . ?
C4 C3 H3 118.6 . . ?
C3 C4 C7 120.4(3) . . ?
C5 C4 C3 118.5(2) . . ?
C5 C4 C7 121.1(3) . . ?
C4 C5 H5 119.7 . . ?
C4 C5 C6 120.5(3) . . ?
C6 C5 H5 119.7 . . ?
C1 C6 C8 105.4(2) . . ?
C5 C6 C1 119.0(3) . . ?
C5 C6 C8 135.4(2) . . ?
C4 C7 H7A 109.5 . . ?
C4 C7 H7B 109.5 . . ?
C4 C7 H7C 109.5 . . ?
H7A C7 H7B 109.5 . . ?
H7A C7 H7C 109.5 . . ?
H7B C7 H7C 109.5 . . ?
N2 C8 C6 129.8(3) . . ?
C9 C8 N2 122.2(3) . . ?
C9 C8 C6 107.9(2) . . ?
N1 C9 C8 108.9(3) . . ?
N1 C9 C10 120.7(3) . . ?
C8 C9 C10 130.1(2) . . ?
C11 C10 C9 121.7(3) . . ?
C15 C10 C9 119.9(3) . . ?
C15 C10 C11 118.4(2) . . ?
C10 C11 H11 119.9 . . ?
C12 C11 C10 120.3(4) . . ?
C12 C11 H11 119.9 . . ?
C11 C12 H12 119.9 . . ?
C11 C12 C13 120.3(3) . . ?
C13 C12 H12 119.9 . . ?
C12 C13 H13 119.9 . . ?
C14 C13 C12 120.2(3) . . ?
C14 C13 H13 119.9 . . ?
C13 C14 H14 120.1 . . ?
C13 C14 C15 119.8(4) . . ?
C15 C14 H14 120.1 . . ?
C10 C15 H15 119.5 . . ?
C14 C15 C10 121.0(3) . . ?
C14 C15 H15 119.5 . . ?
N2 C16 H16 118.0 . . ?
N2 C16 C17 123.9(3) . . ?
C17 C16 H16 118.0 . . ?
C18 C17 C16 121.2(3) . . ?
C18 C17 C22 118.3(2) . . ?
C22 C17 C16 120.4(3) . . ?
C17 C18 H18 120.5 . . ?
C19 C18 C17 119.1(3) . . ?
C19 C18 H18 120.5 . . ?
C18 C19 H19 119.2 . . ?
C20 C19 C18 121.7(3) . . ?
C20 C19 H19 119.2 . . ?
C19 C20 H20 120.0 . . ?
C21 C20 C19 119.9(3) . . ?
C21 C20 H20 120.0 . . ?
C20 C21 H21 120.4 . . ?
C20 C21 C22 119.2(3) . . ?
C22 C21 H21 120.4 . . ?
C17 C22 H22 119.1 . . ?
C21 C22 C17 121.8(3) . . ?
C21 C22 H22 119.1 . . ?

loop_
_geom_bond_atom_site_label_1
_geom_bond_atom_site_label_2
_geom_bond_distance
_geom_bond_site_symmetry_2
_geom_bond_publ_flag
N1 H1 0.8585 . ?
N1 C1 1.379(5) . ?
N1 C9 1.375(4) . ?
N2 C8 1.398(4) . ?
N2 C16 1.267(6) . ?
C1 C2 1.389(5) . ?
C1 C6 1.407(5) . ?
C2 H2 0.9300 . ?
C2 C3 1.378(5) . ?
C3 H3 0.9300 . ?
C3 C4 1.409(6) . ?
C4 C5 1.378(5) . ?
C4 C7 1.517(6) . ?
C5 H5 0.9300 . ?
C5 C6 1.407(5) . ?
C6 C8 1.441(5) . ?
C7 H7A 0.9600 . ?
C7 H7B 0.9600 . ?
C7 H7C 0.9600 . ?
C8 C9 1.376(6) . ?
C9 C10 1.468(5) . ?
C10 C11 1.402(6) . ?
C10 C15 1.388(6) . ?
C11 H11 0.9300 . ?
C11 C12 1.375(5) . ?
C12 H12 0.9300 . ?
C12 C13 1.382(7) . ?
C13 H13 0.9300 . ?
C13 C14 1.372(6) . ?
C14 H14 0.9300 . ?
C14 C15 1.381(5) . ?
C15 H15 0.9300 . ?
C16 H16 0.9300 . ?
C16 C17 1.461(5) . ?
C17 C18 1.387(5) . ?
C17 C22 1.388(6) . ?
C18 H18 0.9300 . ?
C18 C19 1.376(5) . ?
C19 H19 0.9300 . ?
C19 C20 1.369(6) . ?
C20 H20 0.9300 . ?
C20 C21 1.360(6) . ?
C21 H21 0.9300 . ?
C21 C22 1.375(5) . ?
C22 H22 0.9300 . ?

loop_
_geom_torsion_atom_site_label_1
_geom_torsion_atom_site_label_2
_geom_torsion_atom_site_label_3
_geom_torsion_atom_site_label_4
_geom_torsion
_geom_torsion_site_symmetry_1
_geom_torsion_site_symmetry_2
_geom_torsion_site_symmetry_3
_geom_torsion_site_symmetry_4
_geom_torsion_publ_flag
N1 C1 C2 C3 175.7(2) . . . . ?
N1 C1 C6 C5 -175.54(18) . . . . ?
N1 C1 C6 C8 0.6(2) . . . . ?
N1 C9 C10 C11 145.7(3) . . . . ?
N1 C9 C10 C15 -37.5(3) . . . . ?
N2 C8 C9 N1 178.20(18) . . . . ?
N2 C8 C9 C10 4.2(3) . . . . ?
N2 C16 C17 C18 3.0(3) . . . . ?
N2 C16 C17 C22 179.3(2) . . . . ?
C1 N1 C9 C8 -0.4(2) . . . . ?
C1 N1 C9 C10 174.27(19) . . . . ?
C1 C2 C3 C4 0.2(3) . . . . ?
C1 C6 C8 N2 -178.0(2) . . . . ?
C1 C6 C8 C9 -0.9(2) . . . . ?
C2 C1 C6 C5 2.9(3) . . . . ?
C2 C1 C6 C8 179.06(19) . . . . ?
C2 C3 C4 C5 1.5(3) . . . . ?
C2 C3 C4 C7 -178.0(2) . . . . ?
C3 C4 C5 C6 -1.0(3) . . . . ?
C4 C5 C6 C1 -1.1(3) . . . . ?
C4 C5 C6 C8 -175.9(2) . . . . ?
C5 C6 C8 N2 -2.8(4) . . . . ?
C5 C6 C8 C9 174.3(2) . . . . ?
C6 C1 C2 C3 -2.4(3) . . . . ?
C6 C8 C9 N1 0.8(2) . . . . ?
C6 C8 C9 C10 -173.2(2) . . . . ?
C7 C4 C5 C6 178.5(2) . . . . ?
C8 N2 C16 C17 -175.8(2) . . . . ?
C8 C9 C10 C11 -40.9(4) . . . . ?
C8 C9 C10 C15 135.9(3) . . . . ?
C9 N1 C1 C2 -178.4(2) . . . . ?
C9 N1 C1 C6 -0.1(2) . . . . ?
C9 C10 C11 C12 176.3(2) . . . . ?
C9 C10 C15 C14 -176.3(2) . . . . ?
C10 C11 C12 C13 0.8(4) . . . . ?
C11 C10 C15 C14 0.6(3) . . . . ?
C11 C12 C13 C14 -1.2(4) . . . . ?
C12 C13 C14 C15 1.2(4) . . . . ?
C13 C14 C15 C10 -0.9(4) . . . . ?
C15 C10 C11 C12 -0.6(4) . . . . ?
C16 N2 C8 C6 -33.2(3) . . . . ?
C16 N2 C8 C9 150.0(2) . . . . ?
C16 C17 C18 C19 176.7(2) . . . . ?
C16 C17 C22 C21 -176.3(2) . . . . ?
C17 C18 C19 C20 -0.9(4) . . . . ?
C18 C17 C22 C21 0.1(4) . . . . ?
C18 C19 C20 C21 0.9(4) . . . . ?
C19 C20 C21 C22 -0.5(4) . . . . ?
C20 C21 C22 C17 0.0(4) . . . . ?
C22 C17 C18 C19 0.3(4) . . . . ?
